data_2221067
loop_
_publ_author_name
'Aslanov, Leonid A.'
'Paseshnichenko, Ksenia A.'
'Yatsenko, Alexandr V.'

_publ_section_title
;
 4-Chloro-2-[(<i>E</i>)-(4-nitrophenyl)diazenyl]phenol
;
_journal_coeditor_code GK2186
_journal_issue 3
_journal_name_full 'Acta Crystallographica Section E'
_journal_page_first o497
_journal_paper_doi 10.1107/S1600536809003675
_journal_volume 65
_journal_year 2009
_chemical_formula_iupac 'C12 H8 Cl N3 O3'
_chemical_formula_moiety 'C12 H8 Cl N3 O3'
_chemical_formula_sum 'C12 H8 Cl N3 O3'
_chemical_formula_weight 277.66
_chemical_name_systematic
;
4-Chloro-2-[(<i>E</i>)-(4-nitrophenyl)diazenyl]phenol
;
_space_group_IT_number 14
_symmetry_cell_setting monoclinic
_symmetry_space_group_name_Hall '-P 2ybc'
_symmetry_space_group_name_H-M 'P 1 21/c 1'
_atom_sites_solution_hydrogens geom
_atom_sites_solution_primary direct
_atom_sites_solution_secondary difmap
_cell_angle_alpha 90.00
_cell_angle_beta 92.65(2)
_cell_angle_gamma 90.00
_cell_formula_units_Z 4
_cell_length_a 19.008(5)
_cell_length_b 4.817(2)
_cell_length_c 12.862(4)
_cell_measurement_reflns_used 25
_cell_measurement_temperature 291(2)
_cell_measurement_theta_max 18.83
_cell_measurement_theta_min 16.82
_cell_volume 1176.4(7)
_computing_cell_refinement 'CAD-4 Software (Enraf--Nonius, 1989)'
_computing_data_collection 'CAD-4 Software (Enraf--Nonius, 1989)'
_computing_data_reduction
;
PROFIT (Streltsov & Zavodnik, 1989) routine of WinGX (Farrugia,
1999)
;
_computing_molecular_graphics 'PLATON (Spek, 2003)'
_computing_publication_material 'PLATON (Spek, 2003)'
_computing_structure_refinement 'SHELXL97 (Sheldrick, 2008)'
_computing_structure_solution 'SHELXS97 (Sheldrick, 2008)'
_diffrn_ambient_temperature 291(2)
_diffrn_measured_fraction_theta_full 1.000
_diffrn_measured_fraction_theta_max 1.000
_diffrn_measurement_device_type 'Enraf--Nonius CAD-4'
_diffrn_measurement_method 'nonprofiled \w'
_diffrn_radiation_monochromator graphite
_diffrn_radiation_source 'fine-focus sealed tube'
_diffrn_radiation_type MoK\a
_diffrn_radiation_wavelength 0.71073
_diffrn_reflns_av_R_equivalents 0.0
_diffrn_reflns_av_sigmaI/netI 0.0131
_diffrn_reflns_limit_h_max 24
_diffrn_reflns_limit_h_min -24
_diffrn_reflns_limit_k_max 6
_diffrn_reflns_limit_k_min 0
_diffrn_reflns_limit_l_max 16
_diffrn_reflns_limit_l_min 0
_diffrn_reflns_number 2567
_diffrn_reflns_theta_full 26.98
_diffrn_reflns_theta_max 26.98
_diffrn_reflns_theta_min 1.07
_diffrn_standards_decay_% 4
_diffrn_standards_interval_time 90
_diffrn_standards_number 3
_exptl_absorpt_coefficient_mu 0.332
_exptl_absorpt_correction_type none
_exptl_crystal_colour red
_exptl_crystal_density_diffrn 1.568
_exptl_crystal_density_method 'not measured'
_exptl_crystal_description prism
_exptl_crystal_F_000 568
_exptl_crystal_size_max 0.40
_exptl_crystal_size_mid 0.20
_exptl_crystal_size_min 0.15
_refine_diff_density_max 0.247
_refine_diff_density_min -0.136
_refine_ls_extinction_method none
_refine_ls_goodness_of_fit_ref 1.563
_refine_ls_hydrogen_treatment constr
_refine_ls_matrix_type full
_refine_ls_number_parameters 173
_refine_ls_number_reflns 2567
_refine_ls_number_restraints 0
_refine_ls_restrained_S_all 1.563
_refine_ls_R_factor_all 0.0466
_refine_ls_R_factor_gt 0.0372
_refine_ls_shift/su_max 0.001
_refine_ls_shift/su_mean 0.000
_refine_ls_structure_factor_coef Fsqd
_refine_ls_weighting_details 'calc w = 1/[\s^2^(Fo^2^)+(0.04P)^2^] where P=(Fo^2^+2Fc^2^)/3'
_refine_ls_weighting_scheme calc
_refine_ls_wR_factor_gt 0.0948
_refine_ls_wR_factor_ref 0.0975
_reflns_number_gt 2110
_reflns_number_total 2567
_reflns_threshold_expression I>2\s(I)
_cod_data_source_file gk2186.cif
_cod_data_source_block I
_cod_original_sg_symbol_H-M 'P 21/c'
_cod_database_code 2221067
_cod_database_fobs_code 2221067

loop_
_symmetry_equiv_pos_as_xyz
'x, y, z'
'-x, y+1/2, -z+1/2'
'-x, -y, -z'
'x, -y-1/2, z-1/2'

loop_
_atom_site_type_symbol
_atom_site_label
_atom_site_fract_x
_atom_site_fract_y
_atom_site_fract_z
_atom_site_U_iso_or_equiv
_atom_site_adp_type
_atom_site_calc_flag
_atom_site_refinement_flags
_atom_site_occupancy
_atom_site_disorder_assembly
_atom_site_disorder_group
Cl Cl1 0.463076(19) 1.28010(9) 0.16237(3) 0.06275(16) Uani d . 1 . .
O O1 0.27449(6) 0.7166(3) -0.14202(8) 0.0703(4) Uani d . 1 . .
H H1 0.2491 0.6045 -0.1138 0.105 Uiso calc R 1 . .
O O2 -0.00077(6) -0.4250(3) 0.11633(9) 0.0665(3) Uani d . 1 . .
O O3 0.05796(6) -0.4261(2) 0.26393(8) 0.0592(3) Uani d . 1 . .
N N1 0.27334(5) 0.5696(2) 0.07974(9) 0.0436(3) Uani d . 1 . .
N N2 0.23136(6) 0.4462(2) 0.01583(9) 0.0450(3) Uani d . 1 . .
N N3 0.04760(6) -0.3453(2) 0.17452(10) 0.0468(3) Uani d . 1 . .
C C1 0.31710(7) 0.8384(3) -0.07021(11) 0.0496(4) Uani d . 1 . .
C C2 0.31686(6) 0.7693(3) 0.03656(10) 0.0420(3) Uani d . 1 . .
C C3 0.36225(7) 0.9076(3) 0.10740(11) 0.0444(3) Uani d . 1 . .
H H3 0.3620 0.8642 0.1778 0.053 Uiso calc R 1 . .
C C4 0.40705(7) 1.1065(3) 0.07365(12) 0.0475(3) Uani d . 1 . .
C C5 0.40778(8) 1.1751(3) -0.03104(12) 0.0556(4) Uani d . 1 . .
H H5 0.4387 1.3097 -0.0534 0.067 Uiso calc R 1 . .
C C6 0.36281(8) 1.0440(4) -0.10150(12) 0.0589(4) Uani d . 1 . .
H H6 0.3629 1.0935 -0.1714 0.071 Uiso calc R 1 . .
C C11 0.18678(6) 0.2481(3) 0.06134(10) 0.0402(3) Uani d . 1 . .
C C12 0.18713(7) 0.1938(3) 0.16816(11) 0.0472(3) Uani d . 1 . .
H H12 0.2177 0.2884 0.2143 0.057 Uiso calc R 1 . .
C C13 0.14144(7) -0.0020(3) 0.20368(10) 0.0473(3) Uani d . 1 . .
H H13 0.1412 -0.0428 0.2743 0.057 Uiso calc R 1 . .
C C14 0.09613(6) -0.1372(3) 0.13447(10) 0.0401(3) Uani d . 1 . .
C C15 0.09456(7) -0.0863(3) 0.02927(10) 0.0456(3) Uani d . 1 . .
H H15 0.0634 -0.1801 -0.0161 0.055 Uiso calc R 1 . .
C C16 0.14084(7) 0.1087(3) -0.00691(11) 0.0469(3) Uani d . 1 . .
H H16 0.1411 0.1465 -0.0778 0.056 Uiso calc R 1 . .

loop_
_atom_site_aniso_label
_atom_site_aniso_U_11
_atom_site_aniso_U_22
_atom_site_aniso_U_33
_atom_site_aniso_U_12
_atom_site_aniso_U_13
_atom_site_aniso_U_23
Cl1 0.0544(2) 0.0552(3) 0.0784(3) -0.00993(18) 0.00095(19) -0.0052(2)
O1 0.0844(8) 0.0812(9) 0.0452(6) -0.0262(7) 0.0024(5) 0.0036(6)
O2 0.0716(7) 0.0648(8) 0.0636(7) -0.0297(6) 0.0068(6) -0.0067(6)
O3 0.0716(7) 0.0500(6) 0.0570(7) -0.0031(5) 0.0129(5) 0.0118(5)
N1 0.0437(6) 0.0373(6) 0.0502(6) 0.0005(5) 0.0071(5) 0.0018(5)
N2 0.0460(6) 0.0406(6) 0.0486(6) -0.0002(5) 0.0054(5) 0.0021(5)
N3 0.0548(7) 0.0348(6) 0.0518(7) 0.0001(5) 0.0128(5) -0.0031(5)
C1 0.0523(8) 0.0494(8) 0.0477(8) 0.0001(7) 0.0095(6) 0.0004(7)
C2 0.0418(6) 0.0367(7) 0.0482(8) 0.0030(6) 0.0092(6) 0.0027(6)
C3 0.0452(7) 0.0382(7) 0.0502(7) 0.0040(6) 0.0072(6) 0.0035(6)
C4 0.0432(7) 0.0373(7) 0.0626(9) 0.0023(6) 0.0067(6) -0.0042(7)
C5 0.0551(8) 0.0473(9) 0.0663(10) -0.0056(7) 0.0214(7) 0.0042(8)
C6 0.0663(9) 0.0596(10) 0.0522(9) -0.0060(8) 0.0176(7) 0.0075(8)
C11 0.0402(6) 0.0351(7) 0.0456(7) 0.0033(5) 0.0055(5) 0.0018(6)
C12 0.0478(7) 0.0485(8) 0.0451(8) -0.0054(6) 0.0000(6) -0.0017(6)
C13 0.0537(8) 0.0501(8) 0.0384(7) -0.0021(7) 0.0041(6) 0.0024(6)
C14 0.0419(6) 0.0296(6) 0.0492(7) 0.0025(5) 0.0081(5) -0.0005(6)
C15 0.0505(7) 0.0426(8) 0.0432(7) -0.0058(6) -0.0015(6) -0.0025(6)
C16 0.0540(8) 0.0472(8) 0.0395(7) -0.0023(6) 0.0030(6) 0.0053(6)

loop_
_atom_type_symbol
_atom_type_description
_atom_type_scat_dispersion_real
_atom_type_scat_dispersion_imag
_atom_type_scat_source
C C 0.0033 0.0016 'International Tables Vol C Tables 4.2.6.8 and 6.1.1.4'
H H 0.0000 0.0000 'International Tables Vol C Tables 4.2.6.8 and 6.1.1.4'
Cl Cl 0.1484 0.1585 'International Tables Vol C Tables 4.2.6.8 and 6.1.1.4'
N N 0.0061 0.0033 'International Tables Vol C Tables 4.2.6.8 and 6.1.1.4'
O O 0.0106 0.0060 'International Tables Vol C Tables 4.2.6.8 and 6.1.1.4'

loop_
_geom_angle_atom_site_label_1
_geom_angle_atom_site_label_2
_geom_angle_atom_site_label_3
_geom_angle_site_symmetry_1
_geom_angle_site_symmetry_3
_geom_angle
_geom_angle_publ_flag
C1 O1 H1 . . 109.5 ?
N2 N1 C2 . . 115.52(11) ?
N1 N2 C11 . . 114.69(11) ?
O2 N3 O3 . . 124.14(12) ?
O2 N3 C14 . . 117.79(12) ?
O3 N3 C14 . . 118.06(12) ?
O1 C1 C6 . . 118.70(13) ?
O1 C1 C2 . . 122.63(13) ?
C6 C1 C2 . . 118.67(14) ?
C3 C2 N1 . . 115.33(12) ?
C3 C2 C1 . . 119.50(13) ?
N1 C2 C1 . . 125.17(13) ?
C4 C3 C2 . . 120.21(13) ?
C4 C3 H3 . . 119.9 ?
C2 C3 H3 . . 119.9 ?
C3 C4 C5 . . 120.66(14) ?
C3 C4 Cl1 . . 120.05(12) ?
C5 C4 Cl1 . . 119.29(11) ?
C6 C5 C4 . . 119.88(14) ?
C6 C5 H5 . . 120.1 ?
C4 C5 H5 . . 120.1 ?
C5 C6 C1 . . 121.06(14) ?
C5 C6 H6 . . 119.5 ?
C1 C6 H6 . . 119.5 ?
C16 C11 C12 . . 120.47(12) ?
C16 C11 N2 . . 115.84(12) ?
C12 C11 N2 . . 123.69(12) ?
C13 C12 C11 . . 118.72(13) ?
C13 C12 H12 . . 120.6 ?
C11 C12 H12 . . 120.6 ?
C14 C13 C12 . . 119.79(12) ?
C14 C13 H13 . . 120.1 ?
C12 C13 H13 . . 120.1 ?
C13 C14 C15 . . 122.53(12) ?
C13 C14 N3 . . 118.73(12) ?
C15 C14 N3 . . 118.75(12) ?
C14 C15 C16 . . 117.88(12) ?
C14 C15 H15 . . 121.1 ?
C16 C15 H15 . . 121.1 ?
C15 C16 C11 . . 120.61(12) ?
C15 C16 H16 . . 119.7 ?
C11 C16 H16 . . 119.7 ?

loop_
_geom_bond_atom_site_label_1
_geom_bond_atom_site_label_2
_geom_bond_site_symmetry_2
_geom_bond_distance
_geom_bond_publ_flag
Cl1 C4 . 1.7387(16) ?
O1 C1 . 1.3358(17) ?
O1 H1 . 0.8200 ?
O2 N3 . 1.2203(15) ?
O3 N3 . 1.2214(15) ?
N1 N2 . 1.2670(16) ?
N1 C2 . 1.4001(17) ?
N2 C11 . 1.4203(17) ?
N3 C14 . 1.4712(17) ?
C1 C6 . 1.389(2) ?
C1 C2 . 1.413(2) ?
C2 C3 . 1.3949(19) ?
C3 C4 . 1.3660(19) ?
C3 H3 . 0.9300 ?
C4 C5 . 1.387(2) ?
C5 C6 . 1.371(2) ?
C5 H5 . 0.9300 ?
C6 H6 . 0.9300 ?
C11 C16 . 1.3831(18) ?
C11 C12 . 1.3983(19) ?
C12 C13 . 1.3743(19) ?
C12 H12 . 0.9300 ?
C13 C14 . 1.3741(19) ?
C13 H13 . 0.9300 ?
C14 C15 . 1.3741(19) ?
C15 C16 . 1.3823(19) ?
C15 H15 . 0.9300 ?
C16 H16 . 0.9300 ?

loop_
_geom_hbond_atom_site_label_D
_geom_hbond_atom_site_label_H
_geom_hbond_atom_site_label_A
_geom_hbond_site_symmetry_A
_geom_hbond_distance_DH
_geom_hbond_distance_HA
_geom_hbond_distance_DA
_geom_hbond_angle_DHA
_geom_hbond_publ_flag
O1 H1 N2 . 0.82 1.88 2.5777(17) 143 y

loop_
_geom_torsion_atom_site_label_1
_geom_torsion_atom_site_label_2
_geom_torsion_atom_site_label_3
_geom_torsion_atom_site_label_4
_geom_torsion_site_symmetry_1
_geom_torsion_site_symmetry_2
_geom_torsion_site_symmetry_3
_geom_torsion_site_symmetry_4
_geom_torsion
_geom_torsion_publ_flag
C2 N1 N2 C11 . . . . -178.90(10) ?
N2 N1 C2 C3 . . . . 179.08(11) ?
N2 N1 C2 C1 . . . . -0.30(19) ?
O1 C1 C2 C3 . . . . -179.22(13) ?
C6 C1 C2 C3 . . . . -0.1(2) ?
O1 C1 C2 N1 . . . . 0.1(2) ?
C6 C1 C2 N1 . . . . 179.24(13) ?
N1 C2 C3 C4 . . . . 179.97(11) ?
C1 C2 C3 C4 . . . . -0.6(2) ?
C2 C3 C4 C5 . . . . 0.4(2) ?
C2 C3 C4 Cl1 . . . . 179.53(10) ?
C3 C4 C5 C6 . . . . 0.5(2) ?
Cl1 C4 C5 C6 . . . . -178.60(12) ?
C4 C5 C6 C1 . . . . -1.3(2) ?
O1 C1 C6 C5 . . . . -179.81(14) ?
C2 C1 C6 C5 . . . . 1.1(2) ?
N1 N2 C11 C16 . . . . -179.47(11) ?
N1 N2 C11 C12 . . . . 1.27(18) ?
C16 C11 C12 C13 . . . . 0.5(2) ?
N2 C11 C12 C13 . . . . 179.77(12) ?
C11 C12 C13 C14 . . . . -0.7(2) ?
C12 C13 C14 C15 . . . . 0.4(2) ?
C12 C13 C14 N3 . . . . -179.82(12) ?
O2 N3 C14 C13 . . . . 166.51(12) ?
O3 N3 C14 C13 . . . . -13.07(17) ?
O2 N3 C14 C15 . . . . -13.72(18) ?
O3 N3 C14 C15 . . . . 166.71(12) ?
C13 C14 C15 C16 . . . . 0.1(2) ?
N3 C14 C15 C16 . . . . -179.63(11) ?
C14 C15 C16 C11 . . . . -0.3(2) ?
C12 C11 C16 C15 . . . . 0.0(2) ?
N2 C11 C16 C15 . . . . -179.28(12) ?

loop_
_cod_related_entry_id
_cod_related_entry_database
_cod_related_entry_code
1 ChemSpider 10440728
